data_1561469
loop_
_publ_author_name
'Qian, Cheng'
'Kong, Fang'
'Mao, Jiang-Gao'

_publ_section_title
;
 Syntheses, structures and characterizations of three novel vanadium
 selenites with organically bonded copper/nickel complex
;
_journal_name_full 'Journal of Solid State Chemistry'
_journal_page_first 1
_journal_page_last 8
_journal_paper_doi 10.1016/j.jssc.2016.02.044
_journal_volume 238
_journal_year 2016
_chemical_formula_sum 'C20 H16 Cu2 N4 O18 Se2 V5'
_chemical_formula_weight 1140.07
_space_group_IT_number 2
_space_group_name_Hall '-P 1'
_space_group_name_H-M_alt 'P -1'
_symmetry_cell_setting triclinic
_symmetry_space_group_name_H-M 'P -1'
_atom_sites_solution_hydrogens geom
_atom_sites_solution_primary direct
_atom_sites_solution_secondary difmap
_audit_creation_method SHELXL-97
_cell_angle_alpha 76.463(4)
_cell_angle_beta 73.915(4)
_cell_angle_gamma 84.660(4)
_cell_formula_units_Z 2
_cell_length_a 9.8790(5)
_cell_length_b 10.4128(6)
_cell_length_c 16.2641(8)
_cell_measurement_reflns_used 3420
_cell_measurement_temperature 293(2)
_cell_measurement_theta_max 67.0987
_cell_measurement_theta_min 4.3658
_cell_volume 1562.19(15)
_computing_structure_refinement 'SHELXL-97 (Sheldrick, 1997)'
_computing_structure_solution 'SHELXS-97 (Sheldrick, 1990)'
_diffrn_ambient_temperature 293(2)
_diffrn_measured_fraction_theta_full 1.000
_diffrn_measured_fraction_theta_max 1.000
_diffrn_measurement_device_type SuperNova
_diffrn_measurement_method CCD_Profile_fitting
_diffrn_radiation_monochromator graphite
_diffrn_radiation_source 'fine-focus sealed tube'
_diffrn_radiation_type CuK\a
_diffrn_radiation_wavelength 1.54178
_diffrn_reflns_av_R_equivalents 0.0418
_diffrn_reflns_av_sigmaI/netI 0.0617
_diffrn_reflns_limit_h_max 10
_diffrn_reflns_limit_h_min -11
_diffrn_reflns_limit_k_max 10
_diffrn_reflns_limit_k_min -12
_diffrn_reflns_limit_l_max 19
_diffrn_reflns_limit_l_min -19
_diffrn_reflns_number 10018
_diffrn_reflns_theta_full 67.21
_diffrn_reflns_theta_max 67.21
_diffrn_reflns_theta_min 4.37
_exptl_absorpt_coefficient_mu 16.952
_exptl_absorpt_correction_T_max 1.00000
_exptl_absorpt_correction_T_min 0.55332
_exptl_absorpt_correction_type multi-scan
_exptl_crystal_colour loden
_exptl_crystal_density_diffrn 2.424
_exptl_crystal_density_method 'not measured'
_exptl_crystal_description prism
_exptl_crystal_F_000 1098
_exptl_crystal_size_max 0.02
_exptl_crystal_size_mid 0.02
_exptl_crystal_size_min 0.02
_refine_diff_density_max 0.654
_refine_diff_density_min -0.729
_refine_diff_density_rms 0.132
_refine_ls_extinction_method none
_refine_ls_goodness_of_fit_ref 1.007
_refine_ls_hydrogen_treatment mixed
_refine_ls_matrix_type full
_refine_ls_number_parameters 460
_refine_ls_number_reflns 5611
_refine_ls_number_restraints 0
_refine_ls_restrained_S_all 1.007
_refine_ls_R_factor_all 0.0536
_refine_ls_R_factor_gt 0.0365
_refine_ls_shift/su_max 0.000
_refine_ls_shift/su_mean 0.000
_refine_ls_structure_factor_coef Fsqd
_refine_ls_weighting_details 'calc w=1/[\s^2^(Fo^2^)+(0.0276P)^2^+0.0000P] where P=(Fo^2^+2Fc^2^)/3'
_refine_ls_weighting_scheme calc
_refine_ls_wR_factor_gt 0.0781
_refine_ls_wR_factor_ref 0.0872
_reflns_number_gt 4363
_reflns_number_total 5611
_reflns_threshold_expression >2sigma(I)
_cod_data_source_file JSSC-2016-238-1.cif
_cod_data_source_block Cu2V5Se2O18(2,2-bipy)2
_cod_original_cell_volume 1562.19(14)
_cod_original_sg_symbol_H-M P-1
_cod_database_code 1561469

loop_
_symmetry_equiv_pos_as_xyz
'x, y, z'
'-x, -y, -z'

loop_
_atom_site_label
_atom_site_type_symbol
_atom_site_fract_x
_atom_site_fract_y
_atom_site_fract_z
_atom_site_U_iso_or_equiv
_atom_site_adp_type
_atom_site_occupancy
_atom_site_symmetry_multiplicity
_atom_site_calc_flag
_atom_site_refinement_flags
_atom_site_disorder_assembly
_atom_site_disorder_group
Cu1 Cu 0.26923(7) 0.40459(7) 0.47631(4) 0.02296(17) Uani 1 1 d . . .
Cu2 Cu 0.26609(7) 0.42540(7) -0.01730(4) 0.02060(16) Uani 1 1 d . . .
V1 V 0.05678(9) 0.01573(8) 0.24770(5) 0.01932(18) Uani 1 1 d . . .
V2 V -0.01447(9) -0.09849(8) 0.09912(5) 0.01860(18) Uani 1 1 d . . .
V3 V -0.09649(9) 0.09153(8) 0.43588(5) 0.01917(18) Uani 1 1 d . . .
V4 V -0.02687(8) 0.43529(8) 0.37109(5) 0.01596(17) Uani 1 1 d . . .
V5 V -0.00379(8) 0.54887(8) 0.14296(5) 0.01516(16) Uani 1 1 d . . .
Se1 Se 0.02135(5) 0.23590(5) 0.06417(3) 0.01787(12) Uani 1 1 d . . .
Se2 Se -0.01105(5) -0.22659(5) 0.42590(3) 0.01818(12) Uani 1 1 d . . .
N1 N 0.4079(5) 0.3119(5) 0.3923(3) 0.0295(10) Uani 1 1 d . . .
N2 N 0.4089(4) 0.5470(4) 0.4224(3) 0.0249(9) Uani 1 1 d . . .
N3 N 0.4342(5) 0.3669(5) -0.1017(3) 0.0269(9) Uani 1 1 d . . .
N4 N 0.3738(4) 0.5930(4) -0.0553(3) 0.0245(9) Uani 1 1 d . . .
C1 C 0.3993(7) 0.1889(6) 0.3821(4) 0.0426(16) Uani 1 1 d . . .
H1A H 0.3181 0.1424 0.4129 0.051 Uiso 1 1 calc R . .
C2 C 0.5057(8) 0.1285(6) 0.3281(4) 0.0473(17) Uani 1 1 d . . .
H2A H 0.4951 0.0444 0.3207 0.057 Uiso 1 1 calc R . .
C3 C 0.6289(7) 0.1961(7) 0.2850(4) 0.0410(14) Uani 1 1 d . . .
H3A H 0.7041 0.1563 0.2501 0.049 Uiso 1 1 calc R . .
C4 C 0.6389(6) 0.3223(6) 0.2945(4) 0.0353(13) Uani 1 1 d . . .
H4A H 0.7204 0.3691 0.2652 0.042 Uiso 1 1 calc R . .
C5 C 0.5268(5) 0.3795(6) 0.3480(3) 0.0265(11) Uani 1 1 d . . .
C6 C 0.5249(5) 0.5145(5) 0.3619(3) 0.0251(11) Uani 1 1 d . . .
C7 C 0.6305(6) 0.6041(6) 0.3193(4) 0.0335(13) Uani 1 1 d . . .
H7A H 0.7076 0.5825 0.2764 0.040 Uiso 1 1 calc R . .
C8 C 0.6205(6) 0.7262(6) 0.3411(4) 0.0376(14) Uani 1 1 d . . .
H8A H 0.6914 0.7869 0.3139 0.045 Uiso 1 1 calc R . .
C9 C 0.5033(7) 0.7563(6) 0.4041(4) 0.0375(14) Uani 1 1 d . . .
H9A H 0.4945 0.8372 0.4203 0.045 Uiso 1 1 calc R . .
C10 C 0.3989(6) 0.6638(5) 0.4426(3) 0.0306(12) Uani 1 1 d . . .
H10A H 0.3192 0.6848 0.4841 0.037 Uiso 1 1 calc R . .
C11 C 0.4540(7) 0.2488(6) -0.1220(4) 0.0391(14) Uani 1 1 d . . .
H11A H 0.3829 0.1877 -0.0978 0.047 Uiso 1 1 calc R . .
C12 C 0.5792(8) 0.2143(7) -0.1791(4) 0.0487(17) Uani 1 1 d . . .
H12A H 0.5930 0.1304 -0.1913 0.058 Uiso 1 1 calc R . .
C13 C 0.6826(6) 0.3080(7) -0.2171(4) 0.0436(16) Uani 1 1 d . . .
H13A H 0.7664 0.2879 -0.2557 0.052 Uiso 1 1 calc R . .
C14 C 0.6599(6) 0.4301(7) -0.1972(4) 0.0394(14) Uani 1 1 d . . .
H14A H 0.7280 0.4938 -0.2227 0.047 Uiso 1 1 calc R . .
C15 C 0.5357(5) 0.4585(6) -0.1393(3) 0.0270(11) Uani 1 1 d . . .
C16 C 0.5021(5) 0.5850(5) -0.1123(3) 0.0259(11) Uani 1 1 d . . .
C17 C 0.5893(6) 0.6927(6) -0.1408(4) 0.0365(14) Uani 1 1 d . . .
H17A H 0.6785 0.6867 -0.1786 0.044 Uiso 1 1 calc R . .
C18 C 0.5440(7) 0.8074(6) -0.1134(4) 0.0429(16) Uani 1 1 d . . .
H18A H 0.6019 0.8798 -0.1327 0.051 Uiso 1 1 calc R . .
C19 C 0.4110(7) 0.8157(6) -0.0566(4) 0.0380(13) Uani 1 1 d . . .
H19A H 0.3778 0.8936 -0.0382 0.046 Uiso 1 1 calc R . .
C20 C 0.3296(6) 0.7050(5) -0.0281(3) 0.0284(11) Uani 1 1 d . . .
H20A H 0.2413 0.7085 0.0111 0.034 Uiso 1 1 calc R . .
O1 O 0.1968(4) 0.2459(3) 0.0247(2) 0.0248(7) Uani 1 1 d . . .
O2 O -0.0105(4) 0.1738(3) 0.1715(2) 0.0276(8) Uani 1 1 d . . .
O3 O -0.0021(4) 0.0936(3) 0.0270(2) 0.0234(7) Uani 1 1 d . . .
O4 O 0.0016(4) -0.0827(3) 0.4636(2) 0.0245(7) Uani 1 1 d . . .
O5 O -0.1852(4) -0.2381(4) 0.4569(2) 0.0326(9) Uani 1 1 d . . .
O6 O 0.0258(4) -0.1678(3) 0.3169(2) 0.0256(8) Uani 1 1 d . . .
O7 O 0.1996(4) 0.0544(4) 0.2616(2) 0.0377(10) Uani 1 1 d . . .
O8 O -0.1665(4) -0.0797(4) 0.1623(3) 0.0377(10) Uani 1 1 d . . .
O9 O -0.0960(4) 0.0643(3) 0.3368(2) 0.0253(8) Uani 1 1 d . . .
O10 O 0.1065(4) -0.0661(3) 0.1473(2) 0.0240(7) Uani 1 1 d . . .
O11 O -0.0465(5) 0.2653(4) 0.4030(2) 0.0401(10) Uani 1 1 d . . .
O12 O -0.2575(4) 0.0829(4) 0.4909(2) 0.0347(9) Uani 1 1 d . . .
O13 O 0.1189(4) 0.4694(4) 0.3890(2) 0.0353(9) Uani 1 1 d . . .
O14 O -0.1623(4) 0.5070(4) 0.4328(2) 0.0316(9) Uani 1 1 d . . .
O15 O -0.0207(4) 0.4925(3) 0.2571(2) 0.0263(8) Uani 1 1 d . . .
O16 O 0.0119(4) 0.7202(4) 0.1109(2) 0.0296(8) Uani 1 1 d . . .
O17 O -0.1434(4) 0.5098(4) 0.1199(2) 0.0288(8) Uani 1 1 d . . .
O18 O 0.1380(4) 0.4816(3) 0.0823(2) 0.0271(8) Uani 1 1 d . . .

loop_
_atom_site_aniso_label
_atom_site_aniso_U_11
_atom_site_aniso_U_22
_atom_site_aniso_U_33
_atom_site_aniso_U_23
_atom_site_aniso_U_13
_atom_site_aniso_U_12
Cu1 0.0205(3) 0.0275(4) 0.0170(3) -0.0044(3) 0.0029(3) -0.0067(3)
Cu2 0.0183(3) 0.0237(4) 0.0173(3) -0.0046(3) 0.0008(3) -0.0047(3)
V1 0.0238(4) 0.0211(4) 0.0119(3) -0.0021(3) -0.0023(3) -0.0061(3)
V2 0.0258(4) 0.0160(4) 0.0109(3) 0.0000(3) -0.0013(3) -0.0037(3)
V3 0.0267(4) 0.0171(4) 0.0121(4) -0.0016(3) -0.0033(3) -0.0018(3)
V4 0.0211(4) 0.0159(4) 0.0091(3) -0.0004(3) -0.0024(3) -0.0028(3)
V5 0.0201(4) 0.0148(4) 0.0089(3) -0.0009(3) -0.0022(3) -0.0019(3)
Se1 0.0255(3) 0.0147(2) 0.0122(2) -0.00127(17) -0.00357(17) -0.00349(19)
Se2 0.0255(3) 0.0155(2) 0.0127(2) -0.00247(18) -0.00332(18) -0.00293(19)
N1 0.033(2) 0.031(2) 0.019(2) -0.0040(18) 0.0028(17) -0.006(2)
N2 0.023(2) 0.029(2) 0.0175(19) -0.0025(17) 0.0002(16) -0.0007(17)
N3 0.022(2) 0.037(3) 0.019(2) -0.0062(18) -0.0006(16) 0.0005(18)
N4 0.018(2) 0.033(2) 0.0193(19) -0.0001(17) -0.0033(16) -0.0063(17)
C1 0.053(4) 0.032(3) 0.034(3) -0.009(3) 0.007(3) -0.013(3)
C2 0.072(5) 0.028(3) 0.037(3) -0.007(3) -0.007(3) 0.004(3)
C3 0.038(3) 0.053(4) 0.030(3) -0.014(3) -0.005(2) 0.015(3)
C4 0.025(3) 0.051(4) 0.027(3) -0.012(3) -0.002(2) 0.007(2)
C5 0.020(2) 0.037(3) 0.019(2) -0.004(2) -0.0019(19) -0.002(2)
C6 0.021(2) 0.033(3) 0.020(2) -0.002(2) -0.0051(19) -0.002(2)
C7 0.022(3) 0.043(3) 0.027(3) 0.001(2) 0.000(2) -0.007(2)
C8 0.035(3) 0.039(3) 0.033(3) 0.004(3) -0.005(2) -0.016(3)
C9 0.044(3) 0.033(3) 0.034(3) -0.005(2) -0.007(3) -0.010(3)
C10 0.032(3) 0.028(3) 0.027(3) -0.008(2) 0.001(2) -0.004(2)
C11 0.039(3) 0.042(3) 0.031(3) -0.009(3) -0.002(2) 0.000(3)
C12 0.051(4) 0.051(4) 0.040(3) -0.021(3) -0.003(3) 0.020(3)
C13 0.029(3) 0.066(4) 0.028(3) -0.014(3) 0.004(2) 0.017(3)
C14 0.026(3) 0.054(4) 0.027(3) 0.001(3) 0.002(2) -0.001(3)
C15 0.019(2) 0.040(3) 0.017(2) 0.000(2) -0.0026(19) -0.002(2)
C16 0.018(2) 0.034(3) 0.021(2) 0.002(2) -0.0052(19) -0.003(2)
C17 0.025(3) 0.049(4) 0.028(3) 0.004(3) -0.002(2) -0.012(3)
C18 0.036(3) 0.033(3) 0.052(4) 0.010(3) -0.010(3) -0.016(3)
C19 0.037(3) 0.029(3) 0.048(3) -0.001(3) -0.015(3) -0.004(2)
C20 0.025(3) 0.028(3) 0.027(3) -0.003(2) -0.002(2) -0.001(2)
O1 0.0245(18) 0.0189(17) 0.0287(18) -0.0025(14) -0.0057(14) 0.0006(14)
O2 0.043(2) 0.0230(18) 0.0135(15) -0.0007(14) -0.0057(14) -0.0001(16)
O3 0.044(2) 0.0125(16) 0.0142(15) 0.0007(13) -0.0105(14) -0.0050(14)
O4 0.041(2) 0.0153(16) 0.0216(16) -0.0065(13) -0.0135(14) 0.0009(14)
O5 0.0258(19) 0.033(2) 0.031(2) 0.0012(16) -0.0004(15) -0.0074(16)
O6 0.040(2) 0.0216(17) 0.0118(15) -0.0043(13) -0.0002(14) -0.0036(15)
O7 0.035(2) 0.051(3) 0.031(2) -0.0090(18) -0.0092(16) -0.0169(19)
O8 0.035(2) 0.033(2) 0.029(2) 0.0005(17) 0.0101(16) -0.0018(17)
O9 0.0335(19) 0.0270(18) 0.0124(15) -0.0033(14) -0.0031(13) 0.0028(15)
O10 0.0333(19) 0.0227(17) 0.0173(16) -0.0049(14) -0.0084(14) -0.0008(15)
O11 0.079(3) 0.0197(19) 0.0215(18) 0.0052(15) -0.0204(19) -0.0035(19)
O12 0.037(2) 0.036(2) 0.0268(19) -0.0112(17) 0.0010(16) 0.0007(17)
O13 0.0259(19) 0.052(3) 0.0289(19) -0.0061(18) -0.0085(15) -0.0088(18)
O14 0.033(2) 0.039(2) 0.0166(16) -0.0065(15) 0.0018(14) 0.0056(17)
O15 0.042(2) 0.0254(18) 0.0085(14) 0.0005(13) -0.0052(13) 0.0012(15)
O16 0.047(2) 0.0212(18) 0.0191(17) -0.0007(14) -0.0073(15) -0.0064(16)
O17 0.0274(19) 0.037(2) 0.0245(18) -0.0032(16) -0.0114(14) -0.0078(16)
O18 0.0292(19) 0.0243(18) 0.0210(17) -0.0053(14) 0.0054(14) -0.0032(15)

loop_
_atom_type_symbol
_atom_type_description
_atom_type_scat_dispersion_real
_atom_type_scat_dispersion_imag
_atom_type_scat_source
C C 0.0181 0.0091 'International Tables Vol C Tables 4.2.6.8 and 6.1.1.4'
H H 0.0000 0.0000 'International Tables Vol C Tables 4.2.6.8 and 6.1.1.4'
N N 0.0311 0.0180 'International Tables Vol C Tables 4.2.6.8 and 6.1.1.4'
O O 0.0492 0.0322 'International Tables Vol C Tables 4.2.6.8 and 6.1.1.4'
V V 0.0687 2.1097 'International Tables Vol C Tables 4.2.6.8 and 6.1.1.4'
Cu Cu -1.9646 0.5888 'International Tables Vol C Tables 4.2.6.8 and 6.1.1.4'
Se Se -0.7943 1.1372 'International Tables Vol C Tables 4.2.6.8 and 6.1.1.4'

loop_
_geom_angle_atom_site_label_1
_geom_angle_atom_site_label_2
_geom_angle_atom_site_label_3
_geom_angle
_geom_angle_site_symmetry_1
_geom_angle_site_symmetry_3
O14 Cu1 O5 90.57(16) 2_566 2_556
O14 Cu1 N2 94.04(17) 2_566 .
O5 Cu1 N2 161.03(19) 2_556 .
O14 Cu1 N1 169.80(19) 2_566 .
O5 Cu1 N1 90.87(17) 2_556 .
N2 Cu1 N1 81.48(18) . .
O14 Cu1 O13 94.76(16) 2_566 .
O5 Cu1 O13 98.64(16) 2_556 .
N2 Cu1 O13 99.29(16) . .
N1 Cu1 O13 95.00(18) . .
O18 Cu2 O1 91.53(14) . .
O18 Cu2 N3 164.92(18) . .
O1 Cu2 N3 91.61(17) . .
O18 Cu2 N4 92.98(16) . .
O1 Cu2 N4 168.36(17) . .
N3 Cu2 N4 81.36(18) . .
O18 Cu2 O17 101.18(16) . 2_565
O1 Cu2 O17 96.18(14) . 2_565
N3 Cu2 O17 93.13(16) . 2_565
N4 Cu2 O17 93.47(15) . 2_565
O7 V1 O9 108.38(19) . .
O7 V1 O10 107.32(19) . .
O9 V1 O10 144.29(16) . .
O7 V1 O6 104.4(2) . .
O9 V1 O6 85.89(15) . .
O10 V1 O6 84.39(14) . .
O7 V1 O2 106.8(2) . .
O9 V1 O2 83.31(15) . .
O10 V1 O2 87.46(15) . .
O6 V1 O2 148.72(16) . .
O8 V2 O10 107.7(2) . .
O8 V2 O16 104.64(19) . 1_545
O10 V2 O16 100.80(18) . 1_545
O8 V2 O3 118.7(2) . 2
O10 V2 O3 129.97(15) . 2
O16 V2 O3 85.43(14) 1_545 2
O8 V2 O3 95.66(18) . .
O10 V2 O3 89.32(16) . .
O16 V2 O3 153.13(14) 1_545 .
O3 V2 O3 69.27(15) 2 .
O12 V3 O9 104.9(2) . .
O12 V3 O11 109.0(2) . .
O9 V3 O11 99.74(17) . .
O12 V3 O4 109.57(18) . .
O9 V3 O4 90.22(16) . .
O11 V3 O4 135.98(19) . .
O12 V3 O4 99.65(19) . 2_556
O9 V3 O4 152.03(17) . 2_556
O11 V3 O4 84.54(16) . 2_556
O4 V3 O4 68.78(15) . 2_556
O13 V4 O14 109.0(2) . .
O13 V4 O11 108.3(2) . .
O14 V4 O11 108.3(2) . .
O13 V4 O15 110.11(18) . .
O14 V4 O15 110.50(19) . .
O11 V4 O15 110.64(17) . .
O17 V5 O18 108.18(19) . .
O17 V5 O16 108.4(2) . .
O18 V5 O16 107.23(17) . .
O17 V5 O15 109.35(18) . .
O18 V5 O15 112.22(19) . .
O16 V5 O15 111.29(17) . .
O2 Se1 O1 106.81(19) . .
O2 Se1 O3 100.50(16) . .
O1 Se1 O3 98.68(17) . .
O5 Se2 O6 104.04(19) . .
O5 Se2 O4 98.64(19) . .
O6 Se2 O4 101.64(16) . .
C1 N1 C5 118.7(5) . .
C1 N1 Cu1 126.7(4) . .
C5 N1 Cu1 114.3(4) . .
C10 N2 C6 119.7(4) . .
C10 N2 Cu1 125.7(3) . .
C6 N2 Cu1 114.6(4) . .
C11 N3 C15 119.6(5) . .
C11 N3 Cu2 125.6(4) . .
C15 N3 Cu2 114.7(4) . .
C20 N4 C16 120.4(4) . .
C20 N4 Cu2 125.5(3) . .
C16 N4 Cu2 114.2(4) . .
N1 C1 C2 122.8(6) . .
C1 C2 C3 118.4(6) . .
C4 C3 C2 119.4(6) . .
C3 C4 C5 119.7(5) . .
N1 C5 C4 121.0(5) . .
N1 C5 C6 114.7(5) . .
C4 C5 C6 124.4(5) . .
N2 C6 C7 120.7(5) . .
N2 C6 C5 114.6(4) . .
C7 C6 C5 124.7(5) . .
C6 C7 C8 119.5(5) . .
C9 C8 C7 118.8(5) . .
C8 C9 C10 119.0(6) . .
N2 C10 C9 122.2(5) . .
N3 C11 C12 121.5(6) . .
C13 C12 C11 118.6(6) . .
C14 C13 C12 119.4(5) . .
C13 C14 C15 119.8(6) . .
N3 C15 C14 121.0(6) . .
N3 C15 C16 114.8(4) . .
C14 C15 C16 124.2(5) . .
N4 C16 C17 119.7(5) . .
N4 C16 C15 114.9(4) . .
C17 C16 C15 125.4(5) . .
C18 C17 C16 120.0(5) . .
C17 C18 C19 119.8(5) . .
C20 C19 C18 118.2(6) . .
N4 C20 C19 121.9(5) . .
Se1 O1 Cu2 114.97(19) . .
Se1 O2 V1 135.7(2) . .
Se1 O3 V2 122.39(16) . 2
Se1 O3 V2 126.08(17) . .
V2 O3 V2 110.73(15) 2 .
Se2 O4 V3 127.0(2) . .
Se2 O4 V3 120.82(19) . 2_556
V3 O4 V3 111.22(15) . 2_556
Se2 O5 Cu1 119.8(2) . 2_556
Se2 O6 V1 129.96(19) . .
V3 O9 V1 129.5(2) . .
V2 O10 V1 122.7(2) . .
V4 O11 V3 170.9(3) . .
V4 O13 Cu1 144.4(2) . .
V4 O14 Cu1 160.1(3) . 2_566
V5 O15 V4 176.7(2) . .
V5 O16 V2 165.3(2) . 1_565
V5 O17 Cu2 140.1(2) . 2_565
V5 O18 Cu2 160.4(3) . .

loop_
_geom_bond_atom_site_label_1
_geom_bond_atom_site_label_2
_geom_bond_distance
_geom_bond_site_symmetry_2
Cu1 O14 1.933(4) 2_566
Cu1 O5 1.939(4) 2_556
Cu1 N2 1.994(4) .
Cu1 N1 2.002(4) .
Cu1 O13 2.283(4) .
Cu2 O18 1.933(3) .
Cu2 O1 1.952(3) .
Cu2 N3 1.988(4) .
Cu2 N4 2.010(4) .
Cu2 O17 2.270(4) 2_565
V1 O7 1.590(4) .
V1 O9 1.904(3) .
V1 O10 1.940(3) .
V1 O6 1.981(3) .
V1 O2 1.996(4) .
V2 O8 1.591(4) .
V2 O10 1.695(4) .
V2 O16 1.853(4) 1_545
V2 O3 2.002(3) 2
V2 O3 2.063(3) .
V3 O12 1.594(4) .
V3 O9 1.699(3) .
V3 O11 1.836(4) .
V3 O4 1.992(4) .
V3 O4 2.079(4) 2_556
V4 O13 1.631(4) .
V4 O14 1.666(4) .
V4 O11 1.737(4) .
V4 O15 1.796(3) .
V5 O17 1.633(4) .
V5 O18 1.674(3) .
V5 O16 1.747(4) .
V5 O15 1.776(3) .
Se1 O2 1.665(3) .
Se1 O1 1.677(3) .
Se1 O3 1.782(3) .
Se2 O5 1.661(4) .
Se2 O6 1.682(3) .
Se2 O4 1.773(3) .
N1 C1 1.343(7) .
N1 C5 1.357(6) .
N2 C10 1.321(7) .
N2 C6 1.361(7) .
N3 C11 1.331(8) .
N3 C15 1.361(7) .
N4 C20 1.336(7) .
N4 C16 1.356(7) .
C1 C2 1.377(9) .
C2 C3 1.388(9) .
C3 C4 1.374(9) .
C4 C5 1.387(8) .
C5 C6 1.473(8) .
C6 C7 1.385(7) .
C7 C8 1.386(9) .
C8 C9 1.383(9) .
C9 C10 1.389(8) .
C11 C12 1.400(9) .
C12 C13 1.389(10) .
C13 C14 1.368(10) .
C14 C15 1.379(8) .
C15 C16 1.465(8) .
C16 C17 1.389(8) .
C17 C18 1.366(9) .
C18 C19 1.389(9) .
C19 C20 1.381(8) .
O3 V2 2.002(3) 2
O4 V3 2.079(4) 2_556
O5 Cu1 1.939(4) 2_556
O14 Cu1 1.933(4) 2_566
O16 V2 1.853(4) 1_565
O17 Cu2 2.270(4) 2_565
